data_7208834
loop_
_publ_author_name
'Jones, Andrew O. F.'
'Lem\'ee-Cailleau, Marie-H\'el\`ene'
'Martins, David M. S.'
'McIntyre, Garry J.'
'Oswald, Iain D. H.'
'Pulham, Colin R.'
'Spanswick, Christopher K.'
'Thomas, Lynne H.'
'Wilson, Chick C.'

_publ_section_title
;
 Temperature dependent solid-state proton migration in dimethylurea-oxalic
 acid complexes.
;
_journal_issue 38
_journal_name_full 'Physical chemistry chemical physics : PCCP'
_journal_page_first 13273
_journal_page_last 13283
_journal_paper_doi 10.1039/c2cp41782k
_journal_volume 14
_journal_year 2012
_chemical_formula_sum 'C8 H18 N4 O6'
_chemical_formula_weight 266.00
_chemical_name_common
;
bis(N,N-Dimethylurea) oxalic acid
;
_chemical_name_systematic
;
bis(N,N-Dimethylurea) ethanedioic acid
;
_space_group_IT_number 14
_symmetry_cell_setting monoclinic
_symmetry_space_group_name_Hall '-P 2ybc'
_symmetry_space_group_name_H-M 'P 1 21/c 1'
_atom_sites_solution_hydrogens difmap
_atom_sites_solution_primary direct
_atom_sites_solution_secondary difmap
_audit_creation_method SHELXL-97
_cell_angle_alpha 90.00
_cell_angle_beta 112.470(10)
_cell_angle_gamma 90.00
_cell_formula_units_Z 2
_cell_length_a 7.890(5)
_cell_length_b 6.470(5)
_cell_length_c 13.890(5)
_cell_measurement_reflns_used 250
_cell_measurement_temperature 300
_cell_volume 655.2(7)
_computing_cell_refinement 'lauegen (CCP4)'
_computing_data_collection 'VIVALDI (MAATEL)'
_computing_data_reduction 'argonne_boxes, laue4 (Piltz, 2011)'
_computing_molecular_graphics 'Mercury (McRae, 2006)'
_computing_publication_material 'WINGX (Farrugia, 1999)'
_computing_structure_refinement 'SHELXL-97 (Sheldrick, 2008)'
_diffrn_ambient_temperature 300
_diffrn_detector_area_resol_mean 0.7
_diffrn_measurement_device_type VIVALDI
_diffrn_measurement_method 'Laue patterns at 10 orientations'
_diffrn_radiation_monochromator none
_diffrn_radiation_probe neutron
_diffrn_radiation_source 'ILL reactor source, thermal guide'
_diffrn_radiation_type neutron
_diffrn_radiation_wavelength 0.80-5.20
_diffrn_reflns_av_R_equivalents 0.1355
_diffrn_reflns_av_sigmaI/netI 0.0696
_diffrn_reflns_limit_h_max 9
_diffrn_reflns_limit_h_min -9
_diffrn_reflns_limit_k_max 7
_diffrn_reflns_limit_k_min -7
_diffrn_reflns_limit_l_max 15
_diffrn_reflns_limit_l_min -14
_diffrn_reflns_number 4011
_diffrn_standards_number none
_exptl_absorpt_coefficient_mu 0.000
_exptl_absorpt_correction_type none
_exptl_crystal_colour colourless
_exptl_crystal_density_diffrn 1.348
_exptl_crystal_density_method 'not measured'
_exptl_crystal_description prism
_exptl_crystal_F_000 12
_exptl_crystal_size_max 2.5
_exptl_crystal_size_mid 2.2
_exptl_crystal_size_min 1.2
_refine_diff_density_max 0.039
_refine_diff_density_min -0.049
_refine_diff_density_rms 0.009
_refine_ls_extinction_coef 2.1(4)
_refine_ls_extinction_expression Fc^*^=kFc[1+0.001xFc^2^\l^3^/sin(2\q)]^-1/4^
_refine_ls_extinction_method SHELXL
_refine_ls_goodness_of_fit_ref 1.591
_refine_ls_hydrogen_treatment refall
_refine_ls_matrix_type full
_refine_ls_number_parameters 164
_refine_ls_number_reflns 804
_refine_ls_number_restraints 0
_refine_ls_restrained_S_all 1.591
_refine_ls_R_factor_all 0.0962
_refine_ls_R_factor_gt 0.0567
_refine_ls_shift/su_max 0.001
_refine_ls_shift/su_mean 0.000
_refine_ls_structure_factor_coef Fsqd
_refine_ls_weighting_details 'calc w=1/[\s^2^(Fo^2^)+(0.0300P)^2^+0.0000P] where P=(Fo^2^+2Fc^2^)/3'
_refine_ls_weighting_scheme calc
_refine_ls_wR_factor_gt 0.0969
_refine_ls_wR_factor_ref 0.1044
_reflns_number_gt 540
_reflns_number_total 804
_reflns_threshold_expression >2\s(I)
_cod_data_source_file c2cp41782k.txt
_cod_data_source_block dmuox_300
_cod_original_sg_symbol_H-M P21/c
_cod_database_code 7208834

loop_
_symmetry_equiv_pos_as_xyz
'x, y, z'
'-x, y+1/2, -z+1/2'
'-x, -y, -z'
'x, -y-1/2, z-1/2'

loop_
_atom_site_label
_atom_site_type_symbol
_atom_site_fract_x
_atom_site_fract_y
_atom_site_fract_z
_atom_site_U_iso_or_equiv
_atom_site_adp_type
_atom_site_occupancy
_atom_site_symmetry_multiplicity
_atom_site_calc_flag
O1 O 0.5021(5) 0.2550(4) 0.3798(4) 0.0706(13) Uani 1 1 d
O3 O 0.7599(5) 0.0170(4) 0.4390(4) 0.0683(13) Uani 1 1 d
O4 O 0.9691(5) 0.2627(5) 0.4979(5) 0.113(3) Uani 1 1 d
N1 N 0.3492(3) 0.5536(3) 0.34083(19) 0.0613(7) Uani 1 1 d
N2 N 0.6669(3) 0.5535(4) 0.4120(2) 0.0628(8) Uani 1 1 d
C1 C 0.5081(3) 0.4511(4) 0.3781(3) 0.0527(8) Uani 1 1 d
C2 C 0.3408(5) 0.7798(6) 0.3366(5) 0.0719(12) Uani 1 1 d
H3 H 0.384(3) 0.8421(17) 0.4052(12) 0.178(7) Uani 1 1 d
H4 H 0.2261(19) 0.8282(17) 0.2910(17) 0.234(10) Uani 1 1 d
H5 H 0.429(2) 0.8433(13) 0.3052(11) 0.156(5) Uani 1 1 d
C3 C 0.1769(5) 0.4401(8) 0.3036(5) 0.0749(13) Uani 1 1 d
H6 H 0.108(3) 0.458(4) 0.2336(11) 0.223(12) Uani 1 1 d
H7 H 0.095(2) 0.494(2) 0.3408(18) 0.190(8) Uani 1 1 d
H8 H 0.1899(18) 0.306(3) 0.323(2) 0.250(13) Uani 1 1 d
C4 C 0.9254(4) 0.0842(3) 0.4825(3) 0.0575(9) Uani 1 1 d
H2 H 0.7853(8) 0.4725(9) 0.4429(6) 0.079(2) Uani 1 1 d
H1 H 0.6788(8) 0.7052(13) 0.4164(5) 0.0764(19) Uani 1 1 d
H9 H 0.6487(9) 0.1469(9) 0.4120(6) 0.0799(19) Uani 1 1 d

loop_
_atom_site_aniso_label
_atom_site_aniso_U_11
_atom_site_aniso_U_22
_atom_site_aniso_U_33
_atom_site_aniso_U_23
_atom_site_aniso_U_13
_atom_site_aniso_U_12
O1 0.0483(19) 0.0286(19) 0.121(4) -0.0015(16) 0.017(2) -0.0024(12)
O3 0.043(2) 0.0404(18) 0.109(4) -0.0047(18) 0.0154(19) 0.0026(13)
O4 0.0393(18) 0.037(2) 0.226(8) -0.006(2) 0.010(3) 0.0017(13)
N1 0.0381(11) 0.0473(11) 0.0878(18) 0.0042(11) 0.0122(10) 0.0044(8)
N2 0.0399(14) 0.0430(15) 0.0950(19) -0.0034(11) 0.0139(11) 0.0012(11)
C1 0.0366(14) 0.0374(14) 0.076(2) 0.0005(13) 0.0122(13) 0.0015(11)
C2 0.060(2) 0.048(2) 0.102(4) 0.006(2) 0.024(2) 0.0079(16)
H3 0.37(2) 0.063(6) 0.137(11) -0.007(7) 0.138(13) 0.010(9)
H4 0.122(10) 0.060(5) 0.40(3) 0.045(10) -0.031(13) 0.004(6)
H5 0.201(12) 0.053(5) 0.240(15) 0.032(6) 0.114(11) -0.006(6)
C3 0.043(2) 0.069(2) 0.103(4) 0.004(2) 0.017(2) -0.0036(18)
H6 0.158(13) 0.39(3) 0.070(10) 0.018(11) -0.010(9) -0.167(16)
H7 0.095(9) 0.207(16) 0.30(2) -0.078(13) 0.106(12) -0.033(7)
H8 0.092(8) 0.097(8) 0.47(4) 0.043(14) 0.003(13) -0.048(7)
C4 0.0442(17) 0.0319(14) 0.092(2) -0.0020(14) 0.0207(15) 0.0007(11)
H2 0.038(3) 0.061(3) 0.123(7) -0.003(3) 0.015(3) 0.003(3)
H1 0.054(3) 0.055(4) 0.113(6) 0.003(3) 0.024(3) -0.005(3)
H9 0.078(5) 0.052(3) 0.108(5) -0.012(3) 0.034(4) -0.016(3)

loop_
_atom_type_symbol
_atom_type_description
_atom_type_scat_dispersion_real
_atom_type_scat_dispersion_imag
_atom_type_scat_source
C C 0.0000 0.0000 'International Tables Vol C Tables 4.2.6.8 and 6.1.1.4'
H H 0.0000 0.0000 'International Tables Vol C Tables 4.2.6.8 and 6.1.1.4'
N N 0.0000 0.0000 'International Tables Vol C Tables 4.2.6.8 and 6.1.1.4'
O O 0.0000 0.0000 'International Tables Vol C Tables 4.2.6.8 and 6.1.1.4'

loop_
_geom_angle_atom_site_label_1
_geom_angle_atom_site_label_2
_geom_angle_atom_site_label_3
_geom_angle
_geom_angle_site_symmetry_3
C1 N1 C3 119.9(3) .
C1 N1 C2 122.2(2) .
C3 N1 C2 117.9(3) .
O1 C1 N2 121.7(3) .
O1 C1 N1 117.9(3) .
N2 C1 N1 120.4(2) .
O4 C4 O3 125.4(3) .
O4 C4 C4 119.4(3) 3_756
O3 C4 C4 115.2(3) 3_756

loop_
_geom_bond_atom_site_label_1
_geom_bond_atom_site_label_2
_geom_bond_distance
_geom_bond_site_symmetry_2
O1 C1 1.270(4) .
O3 C4 1.287(5) .
O4 C4 1.201(4) .
N1 C1 1.335(3) .
N1 C3 1.455(4) .
N1 C2 1.465(5) .
N2 C1 1.335(4) .
C4 C4 1.540(5) 3_756
